data_1571638
loop_
_publ_author_name
'Gisbert, Yohan'
'Sim&#xf3;n Marqu&#xe9;s, Pablo'
'Baccini, Caterina'
'Abid, Seifallah'
'Saffon-Merceron, Nathalie'
'Rapenne, Gw&#xe9;na&#xeb;l'
'Kammerer, Claire'

_publ_section_title
;
 Copper-catalysed perarylation of cyclopentadiene: synthesis of
 hexaarylcyclopentadienes.
;
_journal_issue 24
_journal_name_full 'Chemical science'
_journal_page_first 9127
_journal_page_last 9137
_journal_paper_doi 10.1039/d4sc02458c
_journal_volume 15
_journal_year 2024
_chemical_formula_sum 'C65 H78'
_chemical_formula_weight 859.27
_space_group_crystal_system monoclinic
_space_group_IT_number 15
_space_group_name_Hall '-C 2yc'
_space_group_name_H-M_alt 'C 1 2/c 1'
_atom_sites_solution_hydrogens geom
_atom_sites_solution_primary dual
_atom_sites_solution_secondary difmap
_audit_creation_method SHELXL-2018/3
_audit_update_record
;
2024-05-13 deposited with the CCDC.	2024-05-15 downloaded from the CCDC.
;
_cell_angle_alpha 90
_cell_angle_beta 111.818(2)
_cell_angle_gamma 90
_cell_formula_units_Z 4
_cell_length_a 20.6440(13)
_cell_length_b 13.3024(8)
_cell_length_c 21.865(2)
_cell_measurement_reflns_used 9182
_cell_measurement_temperature 193(2)
_cell_measurement_theta_max 30.12
_cell_measurement_theta_min 3.01
_cell_volume 5574.3(7)
_computing_cell_refinement 'Bruker SAINT'
_computing_data_collection 'Bruker APEX3'
_computing_data_reduction 'Bruker SAINT'
_computing_molecular_graphics 'Bruker SHELXTL'
_computing_publication_material 'Bruker SHELXTL'
_computing_structure_refinement 'SHELXL-2018/3 (Sheldrick, 2018)'
_computing_structure_solution 'SHELXT (Sheldrick 2015)'
_diffrn_ambient_temperature 193(2)
_diffrn_detector_area_resol_mean 7.3910
_diffrn_measured_fraction_theta_full 0.996
_diffrn_measured_fraction_theta_max 0.996
_diffrn_measurement_device_type 'Bruker D8-Venture Photon III-C14 detector'
_diffrn_measurement_method 'phi and omega scans'
_diffrn_radiation_type MoK\a
_diffrn_radiation_wavelength 0.71073
_diffrn_reflns_av_R_equivalents 0.0643
_diffrn_reflns_av_unetI/netI 0.0258
_diffrn_reflns_Laue_measured_fraction_full 0.996
_diffrn_reflns_Laue_measured_fraction_max 0.996
_diffrn_reflns_limit_h_max 29
_diffrn_reflns_limit_h_min -29
_diffrn_reflns_limit_k_max 19
_diffrn_reflns_limit_k_min -18
_diffrn_reflns_limit_l_max 31
_diffrn_reflns_limit_l_min -28
_diffrn_reflns_number 152698
_diffrn_reflns_point_group_measured_fraction_full 0.996
_diffrn_reflns_point_group_measured_fraction_max 0.996
_diffrn_reflns_theta_full 25.242
_diffrn_reflns_theta_max 30.558
_diffrn_reflns_theta_min 3.015
_diffrn_source 'fine-focus sealed tube'
_exptl_absorpt_coefficient_mu 0.057
_exptl_absorpt_correction_T_max 0.7461
_exptl_absorpt_correction_T_min 0.7101
_exptl_absorpt_correction_type multi-scan
_exptl_absorpt_process_details 'SADABS (Bruker-AXS)'
_exptl_crystal_colour colourless
_exptl_crystal_density_diffrn 1.024
_exptl_crystal_description block
_exptl_crystal_F_000 1872
_exptl_crystal_size_max 0.260
_exptl_crystal_size_mid 0.250
_exptl_crystal_size_min 0.220
_refine_diff_density_max 0.347
_refine_diff_density_min -0.210
_refine_diff_density_rms 0.045
_refine_ls_extinction_method none
_refine_ls_goodness_of_fit_ref 1.019
_refine_ls_hydrogen_treatment constr
_refine_ls_matrix_type full
_refine_ls_number_parameters 337
_refine_ls_number_reflns 8531
_refine_ls_number_restraints 136
_refine_ls_restrained_S_all 1.016
_refine_ls_R_factor_all 0.0783
_refine_ls_R_factor_gt 0.0565
_refine_ls_shift/su_max 0.000
_refine_ls_shift/su_mean 0.000
_refine_ls_structure_factor_coef Fsqd
_refine_ls_weighting_details 'w=1/[\s^2^(Fo^2^)+(0.0865P)^2^+2.5811P] where P=(Fo^2^+2Fc^2^)/3'
_refine_ls_weighting_scheme calc
_refine_ls_wR_factor_gt 0.1462
_refine_ls_wR_factor_ref 0.1645
_reflns_Friedel_coverage 0.000
_reflns_number_gt 6367
_reflns_number_total 8531
_reflns_threshold_expression 'I > 2\s(I)'
_cod_data_source_file d4sc02458c2.cif
_cod_data_source_block 1b
_cod_depositor_comments 'Adding full bibliography for 1571637--1571645.cif.'
_cod_original_sg_symbol_H-M 'C 2/c'
_cod_database_code 1571638
_shelx_shelxl_version_number 2018/3
_shelx_space_group_comment
; 
The symmetry employed for this shelxl refinement is uniquely defined 
by the following loop, which should always be used as a source of 
symmetry information in preference to the above space-group names. 
They are only intended as comments. 
;
_shelx_estimated_absorpt_t_min 0.985
_shelx_estimated_absorpt_t_max 0.988
_exptl_absorpt_special_details
;
SADABS-2016/2 Krause, L., Herbst-Irmer, R., Sheldrick G.M. & Stalke D.,
 J. Appl. Cryst. 48 (2015) 3-10.
;

loop_
_space_group_symop_operation_xyz
'x, y, z'
'-x, y, -z+1/2'
'x+1/2, y+1/2, z'
'-x+1/2, y+1/2, -z+1/2'
'-x, -y, -z'
'x, -y, z-1/2'
'-x+1/2, -y+1/2, -z'
'x+1/2, -y+1/2, z-1/2'

loop_
_atom_site_label
_atom_site_type_symbol
_atom_site_fract_x
_atom_site_fract_y
_atom_site_fract_z
_atom_site_U_iso_or_equiv
_atom_site_adp_type
_atom_site_occupancy
_atom_site_site_symmetry_order
_atom_site_calc_flag
_atom_site_refinement_flags_posn
_atom_site_refinement_flags_adp
_atom_site_refinement_flags_occupancy
_atom_site_disorder_assembly
_atom_site_disorder_group
C1 C 0.500000 0.82492(10) 0.250000 0.0239(3) Uani 1 2 d S T P . .
C2 C 0.51971(5) 0.75212(8) 0.30866(5) 0.02464(19) Uani 1 1 d . . . . .
C3 C 0.51326(5) 0.65621(8) 0.28649(5) 0.0250(2) Uani 1 1 d . . . . .
C4 C 0.56684(5) 0.88515(8) 0.26112(5) 0.0260(2) Uani 1 1 d . . . . .
C5 C 0.58057(7) 0.97631(10) 0.29441(7) 0.0409(3) Uani 1 1 d . . . . .
H5 H 0.544358 1.009588 0.303392 0.049 Uiso 1 1 calc R U . . .
C6 C 0.64649(8) 1.01963(12) 0.31478(8) 0.0503(4) Uani 1 1 d . . . . .
H6 H 0.654188 1.081995 0.337545 0.060 Uiso 1 1 calc R U . . .
C7 C 0.70128(6) 0.97493(11) 0.30302(6) 0.0387(3) Uani 1 1 d . . . . .
C8 C 0.68695(6) 0.88467(10) 0.26870(6) 0.0374(3) Uani 1 1 d . . . . .
H8 H 0.722981 0.852116 0.259021 0.045 Uiso 1 1 calc R U . . .
C9 C 0.62117(6) 0.84069(9) 0.24812(6) 0.0325(2) Uani 1 1 d . . . . .
H9 H 0.613268 0.778915 0.224666 0.039 Uiso 1 1 calc R U . . .
C10 C 0.77514(7) 1.01943(14) 0.33148(7) 0.0514(4) Uani 1 1 d . . . . .
C11 C 0.77325(10) 1.13444(16) 0.33017(10) 0.0762(6) Uani 1 1 d . . . . .
H11A H 0.746470 1.157558 0.285274 0.114 Uiso 1 1 calc R U . . .
H11B H 0.820969 1.160599 0.344425 0.114 Uiso 1 1 calc R U . . .
H11C H 0.751101 1.158824 0.359975 0.114 Uiso 1 1 calc R U . . .
C12 C 0.80972(9) 0.98344(15) 0.40288(8) 0.0632(5) Uani 1 1 d . . . . .
H12A H 0.782904 1.007816 0.428636 0.095 Uiso 1 1 calc R U . . .
H12B H 0.857432 1.009687 0.421802 0.095 Uiso 1 1 calc R U . . .
H12C H 0.810936 0.909795 0.403876 0.095 Uiso 1 1 calc R U . . .
C13 C 0.81931(10) 0.9833(2) 0.29315(11) 0.0993(10) Uani 1 1 d . . . . .
H13A H 0.827260 0.910804 0.299569 0.149 Uiso 1 1 calc R U . . .
H13B H 0.864236 1.018524 0.309122 0.149 Uiso 1 1 calc R U . . .
H13C H 0.794787 0.997517 0.246176 0.149 Uiso 1 1 calc R U . . .
C14 C 0.55338(5) 0.78825(8) 0.37718(5) 0.0257(2) Uani 1 1 d . . . . .
C15 C 0.52734(6) 0.86896(9) 0.40142(5) 0.0325(2) Uani 1 1 d . . . . .
H15 H 0.484275 0.898620 0.374599 0.039 Uiso 1 1 calc R U . . .
C16 C 0.56319(6) 0.90698(9) 0.46416(6) 0.0344(2) Uani 1 1 d . . . . .
H16 H 0.543982 0.962282 0.479145 0.041 Uiso 1 1 calc R U . . .
C17 C 0.62626(6) 0.86658(9) 0.50560(5) 0.0318(2) Uani 1 1 d D . . . .
C20 C 0.66936(11) 0.91090(16) 0.57305(9) 0.0416(4) Uani 0.916(3) 1 d D U P A 1
C21 C 0.62639(11) 0.98384(15) 0.59683(8) 0.0600(5) Uani 0.916(3) 1 d D U P A 1
H21A H 0.613386 1.042315 0.567501 0.090 Uiso 0.916(3) 1 calc R U P A 1
H21B H 0.654163 1.005941 0.641725 0.090 Uiso 0.916(3) 1 calc R U P A 1
H21C H 0.584097 0.949980 0.596495 0.090 Uiso 0.916(3) 1 calc R U P A 1
C22 C 0.73132(10) 0.96768(16) 0.56688(10) 0.0641(5) Uani 0.916(3) 1 d D U P A 1
H22A H 0.760292 0.920778 0.553602 0.096 Uiso 0.916(3) 1 calc R U P A 1
H22B H 0.759246 0.997803 0.609451 0.096 Uiso 0.916(3) 1 calc R U P A 1
H22C H 0.714003 1.020720 0.533658 0.096 Uiso 0.916(3) 1 calc R U P A 1
C23 C 0.69659(15) 0.82700(16) 0.62387(8) 0.0762(7) Uani 0.916(3) 1 d D U P A 1
H23A H 0.657394 0.785867 0.624327 0.114 Uiso 0.916(3) 1 calc R U P A 1
H23B H 0.720598 0.856449 0.667575 0.114 Uiso 0.916(3) 1 calc R U P A 1
H23C H 0.729273 0.784827 0.612306 0.114 Uiso 0.916(3) 1 calc R U P A 1
C20' C 0.6622(11) 0.9141(17) 0.5752(9) 0.056(4) Uani 0.084(3) 1 d D U P A 2
C21' C 0.6225(11) 0.8921(17) 0.6210(8) 0.063(4) Uani 0.084(3) 1 d D U P A 2
H21D H 0.604677 0.823098 0.613941 0.095 Uiso 0.084(3) 1 calc R U P A 2
H21E H 0.583364 0.939139 0.611355 0.095 Uiso 0.084(3) 1 calc R U P A 2
H21F H 0.654133 0.900247 0.667000 0.095 Uiso 0.084(3) 1 calc R U P A 2
C22' C 0.6696(12) 1.0286(13) 0.5705(11) 0.071(4) Uani 0.084(3) 1 d D U P A 2
H22D H 0.702273 1.054292 0.612694 0.106 Uiso 0.084(3) 1 calc R U P A 2
H22E H 0.623991 1.060534 0.560036 0.106 Uiso 0.084(3) 1 calc R U P A 2
H22F H 0.687387 1.043948 0.535726 0.106 Uiso 0.084(3) 1 calc R U P A 2
C23' C 0.7381(10) 0.8785(18) 0.6079(10) 0.070(4) Uani 0.084(3) 1 d D U P A 2
H23D H 0.758838 0.907775 0.652053 0.104 Uiso 0.084(3) 1 calc R U P A 2
H23E H 0.764681 0.899950 0.581246 0.104 Uiso 0.084(3) 1 calc R U P A 2
H23F H 0.739142 0.804991 0.611250 0.104 Uiso 0.084(3) 1 calc R U P A 2
C18 C 0.65135(6) 0.78425(10) 0.48146(6) 0.0393(3) Uani 1 1 d . . . . .
H18 H 0.693808 0.753499 0.508715 0.047 Uiso 1 1 calc R U . . .
C19 C 0.61611(6) 0.74623(9) 0.41899(6) 0.0354(3) Uani 1 1 d . . . . .
H19 H 0.635019 0.690338 0.404245 0.042 Uiso 1 1 calc R U . . .
C24 C 0.53104(5) 0.56382(8) 0.32689(5) 0.0257(2) Uani 1 1 d . . . . .
C25 C 0.50872(6) 0.54876(8) 0.37908(5) 0.0290(2) Uani 1 1 d . . . . .
H25 H 0.483097 0.600131 0.390243 0.035 Uiso 1 1 calc R U . . .
C26 C 0.52339(6) 0.45963(9) 0.41511(6) 0.0322(2) Uani 1 1 d . . . . .
H26 H 0.507349 0.451320 0.450281 0.039 Uiso 1 1 calc R U . . .
C27 C 0.56096(6) 0.38259(8) 0.40074(6) 0.0327(2) Uani 1 1 d . . . . .
C28 C 0.58456(7) 0.39915(9) 0.34945(6) 0.0368(3) Uani 1 1 d . . . . .
H28 H 0.611385 0.348566 0.339171 0.044 Uiso 1 1 calc R U . . .
C29 C 0.56994(6) 0.48721(9) 0.31319(6) 0.0333(2) Uani 1 1 d . . . . .
H29 H 0.586601 0.495715 0.278449 0.040 Uiso 1 1 calc R U . . .
C30 C 0.57551(8) 0.28184(10) 0.43726(8) 0.0464(3) Uani 1 1 d . . . . .
C31 C 0.54920(11) 0.27986(13) 0.49414(9) 0.0651(5) Uani 1 1 d . . . . .
H31A H 0.571581 0.333948 0.525257 0.098 Uiso 1 1 calc R U . . .
H31B H 0.560678 0.214919 0.516782 0.098 Uiso 1 1 calc R U . . .
H31C H 0.498504 0.289456 0.476780 0.098 Uiso 1 1 calc R U . . .
C32 C 0.65440(11) 0.26208(16) 0.46566(11) 0.0726(6) Uani 1 1 d . . . . .
H32A H 0.671823 0.259000 0.429673 0.109 Uiso 1 1 calc R U . . .
H32B H 0.663735 0.198051 0.489539 0.109 Uiso 1 1 calc R U . . .
H32C H 0.678020 0.316561 0.495888 0.109 Uiso 1 1 calc R U . . .
C33 C 0.53861(14) 0.19898(12) 0.38788(12) 0.0770(6) Uani 1 1 d . . . . .
H33A H 0.488206 0.211403 0.370210 0.116 Uiso 1 1 calc R U . . .
H33B H 0.548144 0.133591 0.410105 0.116 Uiso 1 1 calc R U . . .
H33C H 0.555883 0.198976 0.351758 0.116 Uiso 1 1 calc R U . . .

loop_
_atom_site_aniso_label
_atom_site_aniso_U_11
_atom_site_aniso_U_22
_atom_site_aniso_U_33
_atom_site_aniso_U_23
_atom_site_aniso_U_13
_atom_site_aniso_U_12
C1 0.0231(6) 0.0217(6) 0.0263(6) 0.000 0.0084(5) 0.000
C2 0.0230(4) 0.0248(5) 0.0257(4) 0.0004(4) 0.0086(4) 0.0020(3)
C3 0.0253(4) 0.0242(5) 0.0254(5) 0.0010(3) 0.0093(4) 0.0019(4)
C4 0.0240(4) 0.0261(5) 0.0272(5) -0.0006(4) 0.0086(4) -0.0018(4)
C5 0.0356(6) 0.0348(6) 0.0575(8) -0.0165(6) 0.0234(6) -0.0095(5)
C6 0.0453(7) 0.0494(8) 0.0609(9) -0.0253(7) 0.0253(7) -0.0221(6)
C7 0.0292(5) 0.0550(8) 0.0297(5) -0.0017(5) 0.0084(4) -0.0143(5)
C8 0.0254(5) 0.0470(7) 0.0404(6) 0.0019(5) 0.0129(5) 0.0009(5)
C9 0.0282(5) 0.0324(5) 0.0378(6) -0.0040(4) 0.0132(4) -0.0008(4)
C10 0.0332(6) 0.0802(11) 0.0359(6) -0.0032(7) 0.0072(5) -0.0243(7)
C11 0.0588(10) 0.0826(13) 0.0689(11) 0.0147(10) 0.0024(8) -0.0412(10)
C12 0.0494(9) 0.0793(12) 0.0440(8) 0.0062(8) -0.0024(7) -0.0200(8)
C13 0.0383(9) 0.192(3) 0.0733(13) -0.0435(15) 0.0281(9) -0.0486(13)
C14 0.0252(5) 0.0249(5) 0.0258(4) -0.0007(4) 0.0081(4) 0.0023(4)
C15 0.0319(5) 0.0333(6) 0.0279(5) -0.0016(4) 0.0059(4) 0.0105(4)
C16 0.0377(6) 0.0334(6) 0.0291(5) -0.0040(4) 0.0087(4) 0.0105(5)
C17 0.0321(5) 0.0324(5) 0.0269(5) -0.0024(4) 0.0063(4) 0.0021(4)
C20 0.0429(8) 0.0407(8) 0.0295(7) -0.0080(6) 0.0001(6) 0.0066(7)
C21 0.0655(11) 0.0648(11) 0.0384(8) -0.0232(8) 0.0063(7) 0.0120(9)
C22 0.0453(9) 0.0655(12) 0.0639(11) -0.0190(9) -0.0003(8) -0.0083(8)
C23 0.1155(19) 0.0599(12) 0.0292(7) 0.0004(7) -0.0011(9) 0.0191(12)
C20' 0.056(6) 0.058(6) 0.037(6) -0.004(6) -0.003(5) -0.002(6)
C21' 0.074(7) 0.072(8) 0.035(6) -0.012(6) 0.009(6) 0.003(7)
C22' 0.072(8) 0.058(6) 0.057(8) -0.011(6) -0.005(7) -0.004(6)
C23' 0.065(7) 0.070(8) 0.055(8) -0.013(7) 0.001(6) 0.007(7)
C18 0.0314(6) 0.0415(7) 0.0354(6) -0.0057(5) 0.0012(5) 0.0114(5)
C19 0.0309(5) 0.0345(6) 0.0349(6) -0.0067(4) 0.0053(4) 0.0104(4)
C24 0.0263(5) 0.0232(4) 0.0273(5) 0.0009(4) 0.0096(4) 0.0011(4)
C25 0.0321(5) 0.0276(5) 0.0293(5) -0.0002(4) 0.0137(4) 0.0043(4)
C26 0.0372(6) 0.0319(5) 0.0303(5) 0.0035(4) 0.0158(4) 0.0010(4)
C27 0.0367(6) 0.0258(5) 0.0348(5) 0.0047(4) 0.0123(4) 0.0019(4)
C28 0.0428(6) 0.0286(5) 0.0436(6) 0.0046(5) 0.0214(5) 0.0113(5)
C29 0.0380(6) 0.0314(5) 0.0363(6) 0.0048(4) 0.0207(5) 0.0074(4)
C30 0.0595(8) 0.0297(6) 0.0519(8) 0.0134(5) 0.0229(7) 0.0067(6)
C31 0.0886(13) 0.0484(9) 0.0682(11) 0.0284(8) 0.0408(10) 0.0066(8)
C32 0.0710(12) 0.0669(11) 0.0788(12) 0.0385(10) 0.0267(10) 0.0324(9)
C33 0.1132(17) 0.0284(7) 0.0919(14) 0.0006(8) 0.0410(13) -0.0073(9)

loop_
_atom_type_symbol
_atom_type_description
_atom_type_scat_dispersion_real
_atom_type_scat_dispersion_imag
_atom_type_scat_source
C C 0.0033 0.0016 'International Tables Vol C Tables 4.2.6.8 and 6.1.1.4'
H H 0.0000 0.0000 'International Tables Vol C Tables 4.2.6.8 and 6.1.1.4'

loop_
_geom_angle_atom_site_label_1
_geom_angle_atom_site_label_2
_geom_angle_atom_site_label_3
_geom_angle
_geom_angle_site_symmetry_1
_geom_angle_site_symmetry_3
_geom_angle_publ_flag
C4 C1 C4 117.06(12) . 2_655 ?
C4 C1 C2 113.89(5) . 2_655 ?
C4 C1 C2 104.66(5) 2_655 2_655 ?
C4 C1 C2 104.67(5) . . ?
C4 C1 C2 113.89(5) 2_655 . ?
C2 C1 C2 101.86(11) 2_655 . ?
C3 C2 C14 128.03(9) . . ?
C3 C2 C1 109.56(9) . . ?
C14 C2 C1 121.34(9) . . ?
C2 C3 C24 126.88(9) . . ?
C2 C3 C3 109.47(6) . 2_655 ?
C24 C3 C3 123.63(6) . 2_655 ?
C9 C4 C5 117.17(10) . . ?
C9 C4 C1 119.50(9) . . ?
C5 C4 C1 122.38(9) . . ?
C4 C5 C6 121.00(12) . . ?
C4 C5 H5 119.5 . . ?
C6 C5 H5 119.5 . . ?
C7 C6 C5 122.20(12) . . ?
C7 C6 H6 118.9 . . ?
C5 C6 H6 118.9 . . ?
C6 C7 C8 116.57(11) . . ?
C6 C7 C10 121.08(13) . . ?
C8 C7 C10 122.18(13) . . ?
C7 C8 C9 121.67(11) . . ?
C7 C8 H8 119.2 . . ?
C9 C8 H8 119.2 . . ?
C4 C9 C8 121.38(11) . . ?
C4 C9 H9 119.3 . . ?
C8 C9 H9 119.3 . . ?
C13 C10 C11 108.68(17) . . ?
C13 C10 C12 108.29(17) . . ?
C11 C10 C12 109.29(14) . . ?
C13 C10 C7 111.22(13) . . ?
C11 C10 C7 111.30(14) . . ?
C12 C10 C7 107.99(12) . . ?
C10 C11 H11A 109.5 . . ?
C10 C11 H11B 109.5 . . ?
H11A C11 H11B 109.5 . . ?
C10 C11 H11C 109.5 . . ?
H11A C11 H11C 109.5 . . ?
H11B C11 H11C 109.5 . . ?
C10 C12 H12A 109.5 . . ?
C10 C12 H12B 109.5 . . ?
H12A C12 H12B 109.5 . . ?
C10 C12 H12C 109.5 . . ?
H12A C12 H12C 109.5 . . ?
H12B C12 H12C 109.5 . . ?
C10 C13 H13A 109.5 . . ?
C10 C13 H13B 109.5 . . ?
H13A C13 H13B 109.5 . . ?
C10 C13 H13C 109.5 . . ?
H13A C13 H13C 109.5 . . ?
H13B C13 H13C 109.5 . . ?
C15 C14 C19 117.13(10) . . ?
C15 C14 C2 122.31(9) . . ?
C19 C14 C2 120.41(9) . . ?
C16 C15 C14 121.18(10) . . ?
C16 C15 H15 119.4 . . ?
C14 C15 H15 119.4 . . ?
C17 C16 C15 121.98(10) . . ?
C17 C16 H16 119.0 . . ?
C15 C16 H16 119.0 . . ?
C16 C17 C18 116.52(10) . . ?
C16 C17 C20 123.26(12) . . ?
C18 C17 C20 120.15(12) . . ?
C16 C17 C20' 118.1(9) . . ?
C18 C17 C20' 125.4(9) . . ?
C23 C20 C17 110.17(15) . . ?
C23 C20 C21 108.63(18) . . ?
C17 C20 C21 111.67(15) . . ?
C23 C20 C22 109.28(19) . . ?
C17 C20 C22 108.08(15) . . ?
C21 C20 C22 108.98(17) . . ?
C20 C21 H21A 109.5 . . ?
C20 C21 H21B 109.5 . . ?
H21A C21 H21B 109.5 . . ?
C20 C21 H21C 109.5 . . ?
H21A C21 H21C 109.5 . . ?
H21B C21 H21C 109.5 . . ?
C20 C22 H22A 109.5 . . ?
C20 C22 H22B 109.5 . . ?
H22A C22 H22B 109.5 . . ?
C20 C22 H22C 109.5 . . ?
H22A C22 H22C 109.5 . . ?
H22B C22 H22C 109.5 . . ?
C20 C23 H23A 109.5 . . ?
C20 C23 H23B 109.5 . . ?
H23A C23 H23B 109.5 . . ?
C20 C23 H23C 109.5 . . ?
H23A C23 H23C 109.5 . . ?
H23B C23 H23C 109.5 . . ?
C23' C20' C22' 103.1(16) . . ?
C23' C20' C21' 109.6(17) . . ?
C22' C20' C21' 108.8(17) . . ?
C23' C20' C17 111.3(14) . . ?
C22' C20' C17 111.1(15) . . ?
C21' C20' C17 112.6(14) . . ?
C20' C21' H21D 109.5 . . ?
C20' C21' H21E 109.5 . . ?
H21D C21' H21E 109.5 . . ?
C20' C21' H21F 109.5 . . ?
H21D C21' H21F 109.5 . . ?
H21E C21' H21F 109.5 . . ?
C20' C22' H22D 109.5 . . ?
C20' C22' H22E 109.5 . . ?
H22D C22' H22E 109.5 . . ?
C20' C22' H22F 109.5 . . ?
H22D C22' H22F 109.5 . . ?
H22E C22' H22F 109.5 . . ?
C20' C23' H23D 109.5 . . ?
C20' C23' H23E 109.5 . . ?
H23D C23' H23E 109.5 . . ?
C20' C23' H23F 109.5 . . ?
H23D C23' H23F 109.5 . . ?
H23E C23' H23F 109.5 . . ?
C19 C18 C17 121.83(11) . . ?
C19 C18 H18 119.1 . . ?
C17 C18 H18 119.1 . . ?
C18 C19 C14 121.34(10) . . ?
C18 C19 H19 119.3 . . ?
C14 C19 H19 119.3 . . ?
C25 C24 C29 117.48(10) . . ?
C25 C24 C3 121.62(9) . . ?
C29 C24 C3 120.89(9) . . ?
C26 C25 C24 121.10(10) . . ?
C26 C25 H25 119.5 . . ?
C24 C25 H25 119.5 . . ?
C27 C26 C25 121.46(10) . . ?
C27 C26 H26 119.3 . . ?
C25 C26 H26 119.3 . . ?
C26 C27 C28 117.12(10) . . ?
C26 C27 C30 123.02(11) . . ?
C28 C27 C30 119.84(11) . . ?
C29 C28 C27 121.80(10) . . ?
C29 C28 H28 119.1 . . ?
C27 C28 H28 119.1 . . ?
C28 C29 C24 121.01(10) . . ?
C28 C29 H29 119.5 . . ?
C24 C29 H29 119.5 . . ?
C31 C30 C27 112.25(12) . . ?
C31 C30 C33 109.05(15) . . ?
C27 C30 C33 108.19(13) . . ?
C31 C30 C32 108.18(14) . . ?
C27 C30 C32 109.49(13) . . ?
C33 C30 C32 109.67(16) . . ?
C30 C31 H31A 109.5 . . ?
C30 C31 H31B 109.5 . . ?
H31A C31 H31B 109.5 . . ?
C30 C31 H31C 109.5 . . ?
H31A C31 H31C 109.5 . . ?
H31B C31 H31C 109.5 . . ?
C30 C32 H32A 109.5 . . ?
C30 C32 H32B 109.5 . . ?
H32A C32 H32B 109.5 . . ?
C30 C32 H32C 109.5 . . ?
H32A C32 H32C 109.5 . . ?
H32B C32 H32C 109.5 . . ?
C30 C33 H33A 109.5 . . ?
C30 C33 H33B 109.5 . . ?
H33A C33 H33B 109.5 . . ?
C30 C33 H33C 109.5 . . ?
H33A C33 H33C 109.5 . . ?
H33B C33 H33C 109.5 . . ?

loop_
_geom_bond_atom_site_label_1
_geom_bond_atom_site_label_2
_geom_bond_distance
_geom_bond_site_symmetry_2
_geom_bond_publ_flag
C1 C4 1.5348(12) . ?
C1 C4 1.5349(12) 2_655 ?
C1 C2 1.5364(13) 2_655 ?
C1 C2 1.5364(13) . ?
C2 C3 1.3537(14) . ?
C2 C14 1.4780(14) . ?
C3 C24 1.4779(14) . ?
C3 C3 1.4822(19) 2_655 ?
C4 C9 1.3877(15) . ?
C4 C5 1.3882(15) . ?
C5 C6 1.3899(18) . ?
C5 H5 0.9500 . ?
C6 C7 1.384(2) . ?
C6 H6 0.9500 . ?
C7 C8 1.3884(19) . ?
C7 C10 1.5353(17) . ?
C8 C9 1.3909(16) . ?
C8 H8 0.9500 . ?
C9 H9 0.9500 . ?
C10 C13 1.527(3) . ?
C10 C11 1.530(3) . ?
C10 C12 1.532(2) . ?
C11 H11A 0.9800 . ?
C11 H11B 0.9800 . ?
C11 H11C 0.9800 . ?
C12 H12A 0.9800 . ?
C12 H12B 0.9800 . ?
C12 H12C 0.9800 . ?
C13 H13A 0.9800 . ?
C13 H13B 0.9800 . ?
C13 H13C 0.9800 . ?
C14 C15 1.3907(14) . ?
C14 C19 1.3947(15) . ?
C15 C16 1.3895(15) . ?
C15 H15 0.9500 . ?
C16 C17 1.3885(16) . ?
C16 H16 0.9500 . ?
C17 C18 1.3962(16) . ?
C17 C20 1.529(2) . ?
C17 C20' 1.557(17) . ?
C20 C23 1.527(3) . ?
C20 C21 1.530(3) . ?
C20 C22 1.534(3) . ?
C21 H21A 0.9800 . ?
C21 H21B 0.9800 . ?
C21 H21C 0.9800 . ?
C22 H22A 0.9800 . ?
C22 H22B 0.9800 . ?
C22 H22C 0.9800 . ?
C23 H23A 0.9800 . ?
C23 H23B 0.9800 . ?
C23 H23C 0.9800 . ?
C20' C23' 1.536(18) . ?
C20' C22' 1.538(18) . ?
C20' C21' 1.541(18) . ?
C21' H21D 0.9800 . ?
C21' H21E 0.9800 . ?
C21' H21F 0.9800 . ?
C22' H22D 0.9800 . ?
C22' H22E 0.9800 . ?
C22' H22F 0.9800 . ?
C23' H23D 0.9800 . ?
C23' H23E 0.9800 . ?
C23' H23F 0.9800 . ?
C18 C19 1.3829(16) . ?
C18 H18 0.9500 . ?
C19 H19 0.9500 . ?
C24 C25 1.3947(14) . ?
C24 C29 1.3971(15) . ?
C25 C26 1.3931(15) . ?
C25 H25 0.9500 . ?
C26 C27 1.3899(16) . ?
C26 H26 0.9500 . ?
C27 C28 1.3961(17) . ?
C27 C30 1.5317(16) . ?
C28 C29 1.3835(16) . ?
C28 H28 0.9500 . ?
C29 H29 0.9500 . ?
C30 C31 1.531(2) . ?
C30 C33 1.533(3) . ?
C30 C32 1.535(2) . ?
C31 H31A 0.9800 . ?
C31 H31B 0.9800 . ?
C31 H31C 0.9800 . ?
C32 H32A 0.9800 . ?
C32 H32B 0.9800 . ?
C32 H32C 0.9800 . ?
C33 H33A 0.9800 . ?
C33 H33B 0.9800 . ?
C33 H33C 0.9800 . ?

loop_
_geom_torsion_atom_site_label_1
_geom_torsion_atom_site_label_2
_geom_torsion_atom_site_label_3
_geom_torsion_atom_site_label_4
_geom_torsion
_geom_torsion_site_symmetry_1
_geom_torsion_site_symmetry_2
_geom_torsion_site_symmetry_3
_geom_torsion_site_symmetry_4
_geom_torsion_publ_flag
C4 C1 C2 C3 -117.93(9) . . . . ?
C4 C1 C2 C3 113.00(10) 2_655 . . . ?
C2 C1 C2 C3 0.92(5) 2_655 . . . ?
C4 C1 C2 C14 51.13(11) . . . . ?
C4 C1 C2 C14 -77.93(11) 2_655 . . . ?
C2 C1 C2 C14 169.99(11) 2_655 . . . ?
C14 C2 C3 C24 8.00(17) . . . . ?
C1 C2 C3 C24 176.14(8) . . . . ?
C14 C2 C3 C3 -170.44(11) . . . 2_655 ?
C1 C2 C3 C3 -2.30(13) . . . 2_655 ?
C4 C1 C4 C9 -157.01(11) 2_655 . . . ?
C2 C1 C4 C9 -34.53(13) 2_655 . . . ?
C2 C1 C4 C9 75.85(11) . . . . ?
C4 C1 C4 C5 34.46(10) 2_655 . . . ?
C2 C1 C4 C5 156.94(11) 2_655 . . . ?
C2 C1 C4 C5 -92.68(13) . . . . ?
C9 C4 C5 C6 -1.2(2) . . . . ?
C1 C4 C5 C6 167.55(13) . . . . ?
C4 C5 C6 C7 0.1(2) . . . . ?
C5 C6 C7 C8 1.0(2) . . . . ?
C5 C6 C7 C10 -174.38(14) . . . . ?
C6 C7 C8 C9 -1.0(2) . . . . ?
C10 C7 C8 C9 174.31(12) . . . . ?
C5 C4 C9 C8 1.21(18) . . . . ?
C1 C4 C9 C8 -167.91(10) . . . . ?
C7 C8 C9 C4 -0.11(19) . . . . ?
C6 C7 C10 C13 -159.15(18) . . . . ?
C8 C7 C10 C13 25.8(2) . . . . ?
C6 C7 C10 C11 -37.8(2) . . . . ?
C8 C7 C10 C11 147.11(15) . . . . ?
C6 C7 C10 C12 82.2(2) . . . . ?
C8 C7 C10 C12 -92.92(17) . . . . ?
C3 C2 C14 C15 -143.36(12) . . . . ?
C1 C2 C14 C15 49.75(14) . . . . ?
C3 C2 C14 C19 41.19(17) . . . . ?
C1 C2 C14 C19 -125.70(11) . . . . ?
C19 C14 C15 C16 1.20(18) . . . . ?
C2 C14 C15 C16 -174.39(11) . . . . ?
C14 C15 C16 C17 -0.1(2) . . . . ?
C15 C16 C17 C18 -1.16(19) . . . . ?
C15 C16 C17 C20 175.84(15) . . . . ?
C15 C16 C17 C20' -179.6(10) . . . . ?
C16 C17 C20 C23 136.68(18) . . . . ?
C18 C17 C20 C23 -46.4(2) . . . . ?
C16 C17 C20 C21 15.9(2) . . . . ?
C18 C17 C20 C21 -167.23(16) . . . . ?
C16 C17 C20 C22 -103.99(17) . . . . ?
C18 C17 C20 C22 72.9(2) . . . . ?
C16 C17 C20' C23' -166.5(13) . . . . ?
C18 C17 C20' C23' 15(2) . . . . ?
C16 C17 C20' C22' -52.3(18) . . . . ?
C18 C17 C20' C22' 129.4(14) . . . . ?
C16 C17 C20' C21' 70.0(17) . . . . ?
C18 C17 C20' C21' -108.4(15) . . . . ?
C16 C17 C18 C19 1.4(2) . . . . ?
C20 C17 C18 C19 -175.69(15) . . . . ?
C20' C17 C18 C19 179.8(11) . . . . ?
C17 C18 C19 C14 -0.4(2) . . . . ?
C15 C14 C19 C18 -0.95(19) . . . . ?
C2 C14 C19 C18 174.73(12) . . . . ?
C2 C3 C24 C25 48.24(16) . . . . ?
C3 C3 C24 C25 -133.53(13) 2_655 . . . ?
C2 C3 C24 C29 -133.02(12) . . . . ?
C3 C3 C24 C29 45.22(18) 2_655 . . . ?
C29 C24 C25 C26 -1.44(17) . . . . ?
C3 C24 C25 C26 177.35(10) . . . . ?
C24 C25 C26 C27 0.28(18) . . . . ?
C25 C26 C27 C28 1.21(18) . . . . ?
C25 C26 C27 C30 -177.35(12) . . . . ?
C26 C27 C28 C29 -1.55(19) . . . . ?
C30 C27 C28 C29 177.06(13) . . . . ?
C27 C28 C29 C24 0.4(2) . . . . ?
C25 C24 C29 C28 1.11(17) . . . . ?
C3 C24 C29 C28 -177.69(11) . . . . ?
C26 C27 C30 C31 -4.6(2) . . . . ?
C28 C27 C30 C31 176.87(14) . . . . ?
C26 C27 C30 C33 115.77(16) . . . . ?
C28 C27 C30 C33 -62.76(18) . . . . ?
C26 C27 C30 C32 -124.75(15) . . . . ?
C28 C27 C30 C32 56.72(18) . . . . ?
